data_7038110
loop_
_publ_author_name
'Pan, Fu-Xing'
'Xu, Cong-Qiao'
'Li, Lei-Jiao'
'Min, Xue'
'Wang, Jian-Qiang'
'Li, Jun'
'Zhai, Hua-Jin'
'Sun, Zhong-Ming'

_publ_section_title
;
 A niobium-necked cluster [As3Nb(As3Sn3)](3-) with aromatic
 Sn3(2-)&#x2009;.
;
_journal_issue 9
_journal_name_full 'Dalton transactions (Cambridge, England : 2003)'
_journal_page_first 3874
_journal_page_last 3879
_journal_paper_doi 10.1039/c6dt00028b
_journal_volume 45
_journal_year 2016
_chemical_formula_sum 'C59.5 H119.5 As6 K3 N8 Nb O18 Sn3'
_chemical_formula_weight 2250.93
_chemical_name_systematic
; 
 ? 
;
_space_group_IT_number 14
_symmetry_cell_setting monoclinic
_symmetry_space_group_name_Hall '-P 2ybc'
_symmetry_space_group_name_H-M 'P 1 21/c 1'
_atom_sites_solution_hydrogens geom
_atom_sites_solution_primary direct
_atom_sites_solution_secondary difmap
_audit_creation_method SHELXL-97
_audit_update_record
;
2016-01-19 deposited with the CCDC.
2016-01-20 downloaded from the CCDC.
;
_cell_angle_alpha 90.00
_cell_angle_beta 97.25(3)
_cell_angle_gamma 90.00
_cell_formula_units_Z 4
_cell_length_a 14.328(3)
_cell_length_b 23.025(5)
_cell_length_c 27.224(5)
_cell_measurement_temperature 123(2)
_cell_volume 8909(3)
_computing_molecular_graphics 'Bruker SHELXTL'
_computing_publication_material 'Bruker SHELXTL'
_computing_structure_refinement 'SHELXL-97 (Sheldrick, 1997)'
_computing_structure_solution 'SHELXS-97 (Sheldrick, 1990)'
_diffrn_ambient_temperature 123(2)
_diffrn_measured_fraction_theta_full 0.958
_diffrn_measured_fraction_theta_max 0.958
_diffrn_measurement_device_type 'CCD area detector'
_diffrn_measurement_method 'phi and omega scans'
_diffrn_radiation_monochromator graphite
_diffrn_radiation_source 'fine-focus sealed tube'
_diffrn_radiation_type MoK\a
_diffrn_radiation_wavelength 0.71073
_diffrn_reflns_av_R_equivalents 0.1117
_diffrn_reflns_av_sigmaI/netI 0.0939
_diffrn_reflns_limit_h_max 18
_diffrn_reflns_limit_h_min -17
_diffrn_reflns_limit_k_max 29
_diffrn_reflns_limit_k_min -29
_diffrn_reflns_limit_l_max 34
_diffrn_reflns_limit_l_min -33
_diffrn_reflns_number 79874
_diffrn_reflns_theta_full 27.34
_diffrn_reflns_theta_max 27.34
_diffrn_reflns_theta_min 2.96
_exptl_absorpt_coefficient_mu 3.369
_exptl_absorpt_correction_T_max 0.8496
_exptl_absorpt_correction_T_min 0.4314
_exptl_absorpt_correction_type multi-scan
_exptl_absorpt_process_details sadabs
_exptl_crystal_colour black
_exptl_crystal_density_diffrn 1.678
_exptl_crystal_density_method 'not measured'
_exptl_crystal_description rod
_exptl_crystal_F_000 4490
_exptl_crystal_size_max 0.30
_exptl_crystal_size_mid 0.08
_exptl_crystal_size_min 0.05
_refine_diff_density_max 1.687
_refine_diff_density_min -1.076
_refine_diff_density_rms 0.157
_refine_ls_extinction_method none
_refine_ls_goodness_of_fit_ref 1.038
_refine_ls_hydrogen_treatment constr
_refine_ls_matrix_type full
_refine_ls_number_parameters 892
_refine_ls_number_reflns 19294
_refine_ls_number_restraints 0
_refine_ls_restrained_S_all 1.038
_refine_ls_R_factor_all 0.1019
_refine_ls_R_factor_gt 0.0588
_refine_ls_shift/su_max 0.001
_refine_ls_shift/su_mean 0.000
_refine_ls_structure_factor_coef Fsqd
_refine_ls_weighting_details 'calc w=1/[\s^2^(Fo^2^)+(0.0558P)^2^+3.4204P] where P=(Fo^2^+2Fc^2^)/3'
_refine_ls_weighting_scheme calc
_refine_ls_wR_factor_gt 0.1190
_refine_ls_wR_factor_ref 0.1336
_reflns_number_gt 12771
_reflns_number_total 19294
_reflns_threshold_expression >2sigma(I)
_cod_data_source_file c6dt00028b2.cif
_cod_data_source_block 1
_cod_depositor_comments
;
The following automatic conversions were performed:

'_symmetry_cell_setting' value 'Monoclinic' changed to 'monoclinic'
according to
/usr/data/users/saulius/crontab/automatic-downloads/rss-feeds/RSC/lib/dictionaries/cif_core.dic
dictionary named 'cif_core.dic' version 2.4.2 from 2011-04-26.

Automatic conversion script
Id: cif_fix_values 4268 2015-11-12 08:31:59Z antanas 

 Adding full bibliography for 7038110.cif.
;
_cod_original_sg_symbol_H-M P21/c
_cod_original_formula_sum 'C59.50 H119.50 As6 K3 N8 Nb O18 Sn3'
_cod_database_code 7038110

loop_
_symmetry_equiv_pos_as_xyz
'x, y, z'
'-x, y+1/2, -z+1/2'
'-x, -y, -z'
'x, -y-1/2, z-1/2'

loop_
_atom_site_label
_atom_site_type_symbol
_atom_site_fract_x
_atom_site_fract_y
_atom_site_fract_z
_atom_site_U_iso_or_equiv
_atom_site_adp_type
_atom_site_occupancy
_atom_site_symmetry_multiplicity
_atom_site_calc_flag
_atom_site_refinement_flags
Sn1 Sn 0.34688(3) 0.708368(19) 0.501655(18) 0.02726(12) Uani 1 1 d .
Sn2 Sn 0.12736(3) 0.71335(2) 0.497610(19) 0.02860(12) Uani 1 1 d .
Sn3 Sn 0.24347(3) 0.828517(19) 0.504967(18) 0.02909(12) Uani 1 1 d .
Nb1 Nb 0.22196(4) 0.75647(2) 0.39994(2) 0.02266(14) Uani 1 1 d .
As1 As 0.37628(5) 0.80174(3) 0.44259(3) 0.02743(17) Uani 1 1 d .
As2 As 0.22263(5) 0.65207(3) 0.43206(3) 0.02617(16) Uani 1 1 d .
As3 As 0.08767(5) 0.80744(3) 0.43727(3) 0.02868(17) Uani 1 1 d .
As4 As 0.28646(5) 0.73422(3) 0.30935(3) 0.03095(17) Uani 1 1 d .
As5 As 0.11623(5) 0.73364(3) 0.30873(3) 0.03219(18) Uani 1 1 d .
As6 As 0.20228(6) 0.82437(3) 0.31527(3) 0.0384(2) Uani 1 1 d .
K1 K 0.28620(10) 0.42781(6) 0.64529(6) 0.0275(3) Uani 1 1 d .
K2 K 0.76698(9) 0.88126(6) 0.60477(6) 0.0270(3) Uani 1 1 d .
K3 K 0.69253(10) 0.93794(6) 0.26856(6) 0.0304(4) Uani 1 1 d .
N1 N 0.4214(4) 0.3383(2) 0.6234(2) 0.0268(13) Uani 1 1 d .
N2 N 0.1535(4) 0.5175(2) 0.6718(2) 0.0430(17) Uani 1 1 d .
N3 N 0.9369(4) 0.9641(3) 0.6059(3) 0.0441(17) Uani 1 1 d .
N4 N 0.6068(4) 0.7922(2) 0.6013(2) 0.0355(15) Uani 1 1 d .
N5 N 0.6744(4) 0.9277(2) 0.3813(2) 0.0321(14) Uani 1 1 d .
N6 N 0.7083(4) 0.9523(2) 0.1557(2) 0.0387(16) Uani 1 1 d .
N7 N 0.3274(5) 0.7491(3) 0.1665(3) 0.075(3) Uani 1 1 d .
H7A H 0.3311 0.7118 0.1660 0.090 Uiso 1 1 calc R
H7B H 0.3779 0.7697 0.1692 0.090 Uiso 1 1 calc R
N8 N 0.0575(5) 0.7668(4) 0.1566(3) 0.078(3) Uani 1 1 d .
H8A H 0.0553 0.8040 0.1584 0.094 Uiso 1 1 calc R
H8B H 0.0064 0.7469 0.1540 0.094 Uiso 1 1 calc R
O1 O 0.4156(3) 0.4514(2) 0.57219(19) 0.0400(13) Uani 1 1 d .
O2 O 0.2520(4) 0.51957(19) 0.57885(19) 0.0412(13) Uani 1 1 d .
O3 O 0.4284(3) 0.39143(18) 0.72414(17) 0.0286(11) Uani 1 1 d .
O4 O 0.3288(3) 0.49377(18) 0.73659(17) 0.0309(11) Uani 1 1 d .
O5 O 0.2159(3) 0.32169(17) 0.60362(19) 0.0315(11) Uani 1 1 d .
O6 O 0.0968(3) 0.39569(19) 0.65052(19) 0.0355(12) Uani 1 1 d .
O7 O 0.7385(3) 0.9966(2) 0.5777(2) 0.0431(14) Uani 1 1 d .
O8 O 0.5797(3) 0.9211(2) 0.58455(18) 0.0339(11) Uani 1 1 d .
O9 O 0.8912(3) 0.8936(2) 0.69517(19) 0.0387(12) Uani 1 1 d .
O10 O 0.7449(3) 0.8069(2) 0.68927(18) 0.0359(12) Uani 1 1 d .
O11 O 0.8955(4) 0.8699(2) 0.5301(2) 0.0487(14) Uani 1 1 d .
O12 O 0.7765(3) 0.7825(2) 0.5499(2) 0.0420(13) Uani 1 1 d .
O13 O 0.7193(4) 1.03490(19) 0.3338(2) 0.0443(14) Uani 1 1 d .
O14 O 0.7071(3) 1.05225(19) 0.2270(2) 0.0384(13) Uani 1 1 d .
O15 O 0.5226(3) 0.89304(19) 0.29797(19) 0.0339(12) Uani 1 1 d .
O16 O 0.5542(3) 0.88736(19) 0.19377(18) 0.0338(12) Uani 1 1 d .
O17 O 0.8194(3) 0.8643(2) 0.3313(2) 0.0396(13) Uani 1 1 d .
O18 O 0.8552(3) 0.8935(2) 0.2295(2) 0.0387(13) Uani 1 1 d .
C1 C 0.5013(5) 0.3653(3) 0.6009(3) 0.043(2) Uani 1 1 d .
H1A H 0.5417 0.3347 0.5911 0.051 Uiso 1 1 calc R
H1B H 0.5382 0.3888 0.6257 0.051 Uiso 1 1 calc R
C2 C 0.4695(6) 0.4033(3) 0.5557(3) 0.052(2) Uani 1 1 d .
H2A H 0.5238 0.4178 0.5415 0.062 Uiso 1 1 calc R
H2B H 0.4310 0.3809 0.5307 0.062 Uiso 1 1 calc R
C3 C 0.3682(5) 0.4821(3) 0.5292(3) 0.046(2) Uani 1 1 d .
H3A H 0.3207 0.4574 0.5113 0.056 Uiso 1 1 calc R
H3B H 0.4132 0.4928 0.5070 0.056 Uiso 1 1 calc R
C4 C 0.3235(5) 0.5351(3) 0.5473(3) 0.049(2) Uani 1 1 d .
H4A H 0.3713 0.5591 0.5658 0.058 Uiso 1 1 calc R
H4B H 0.2947 0.5576 0.5192 0.058 Uiso 1 1 calc R
C5 C 0.2061(6) 0.5701(3) 0.5963(3) 0.051(2) Uani 1 1 d .
H5A H 0.1822 0.5944 0.5684 0.061 Uiso 1 1 calc R
H5B H 0.2510 0.5927 0.6181 0.061 Uiso 1 1 calc R
C6 C 0.1248(6) 0.5511(3) 0.6242(3) 0.053(2) Uani 1 1 d .
H6A H 0.0903 0.5854 0.6320 0.064 Uiso 1 1 calc R
H6B H 0.0822 0.5271 0.6022 0.064 Uiso 1 1 calc R
C7 C 0.4573(5) 0.3096(3) 0.6714(3) 0.0321(16) Uani 1 1 d .
H7C H 0.5049 0.2815 0.6651 0.038 Uiso 1 1 calc R
H7D H 0.4058 0.2882 0.6828 0.038 Uiso 1 1 calc R
C8 C 0.4997(4) 0.3502(3) 0.7134(3) 0.0307(16) Uani 1 1 d .
H8C H 0.5209 0.3276 0.7428 0.037 Uiso 1 1 calc R
H8D H 0.5534 0.3707 0.7035 0.037 Uiso 1 1 calc R
C9 C 0.4675(5) 0.4359(3) 0.7570(3) 0.0405(19) Uani 1 1 d .
H9A H 0.5037 0.4626 0.7393 0.049 Uiso 1 1 calc R
H9B H 0.5096 0.4187 0.7838 0.049 Uiso 1 1 calc R
C10 C 0.3900(5) 0.4688(3) 0.7781(3) 0.0364(18) Uani 1 1 d .
H10A H 0.3546 0.4427 0.7967 0.044 Uiso 1 1 calc R
H10B H 0.4167 0.4993 0.8002 0.044 Uiso 1 1 calc R
C11 C 0.2552(5) 0.5262(3) 0.7556(3) 0.0403(19) Uani 1 1 d .
H11A H 0.2821 0.5545 0.7798 0.048 Uiso 1 1 calc R
H11B H 0.2149 0.5003 0.7715 0.048 Uiso 1 1 calc R
C12 C 0.1985(6) 0.5569(3) 0.7117(3) 0.047(2) Uani 1 1 d .
H12A H 0.1497 0.5799 0.7240 0.057 Uiso 1 1 calc R
H12B H 0.2399 0.5835 0.6972 0.057 Uiso 1 1 calc R
C13 C 0.3741(5) 0.2958(3) 0.5874(3) 0.0351(17) Uani 1 1 d .
H13A H 0.4153 0.2626 0.5855 0.042 Uiso 1 1 calc R
H13B H 0.3639 0.3136 0.5549 0.042 Uiso 1 1 calc R
C14 C 0.2794(5) 0.2743(3) 0.6013(3) 0.0368(18) Uani 1 1 d .
H14A H 0.2523 0.2464 0.5769 0.044 Uiso 1 1 calc R
H14B H 0.2893 0.2550 0.6332 0.044 Uiso 1 1 calc R
C15 C 0.1266(5) 0.3027(3) 0.6161(3) 0.0399(19) Uani 1 1 d .
H15A H 0.1348 0.2856 0.6489 0.048 Uiso 1 1 calc R
H15B H 0.1010 0.2732 0.5927 0.048 Uiso 1 1 calc R
C16 C 0.0592(5) 0.3527(3) 0.6148(3) 0.044(2) Uani 1 1 d .
H16A H 0.0503 0.3697 0.5820 0.053 Uiso 1 1 calc R
H16B H -0.0013 0.3392 0.6227 0.053 Uiso 1 1 calc R
C17 C 0.0279(5) 0.4402(3) 0.6559(3) 0.046(2) Uani 1 1 d .
H17A H -0.0249 0.4237 0.6702 0.055 Uiso 1 1 calc R
H17B H 0.0046 0.4562 0.6238 0.055 Uiso 1 1 calc R
C18 C 0.0734(5) 0.4882(3) 0.6896(3) 0.045(2) Uani 1 1 d .
H18A H 0.0258 0.5170 0.6940 0.055 Uiso 1 1 calc R
H18B H 0.0943 0.4715 0.7218 0.055 Uiso 1 1 calc R
C19 C 0.9027(5) 1.0209(3) 0.5858(3) 0.048(2) Uani 1 1 d .
H19A H 0.8983 1.0198 0.5500 0.058 Uiso 1 1 calc R
H19B H 0.9482 1.0506 0.5975 0.058 Uiso 1 1 calc R
C20 C 0.8078(6) 1.0375(3) 0.6004(3) 0.049(2) Uani 1 1 d .
H20A H 0.8098 1.0363 0.6362 0.059 Uiso 1 1 calc R
H20B H 0.7913 1.0766 0.5893 0.059 Uiso 1 1 calc R
C21 C 0.6442(5) 1.0172(3) 0.5786(3) 0.043(2) Uani 1 1 d .
H21A H 0.6354 1.0540 0.5612 0.051 Uiso 1 1 calc R
H21B H 0.6321 1.0230 0.6125 0.051 Uiso 1 1 calc R
C22 C 0.5781(5) 0.9724(3) 0.5538(3) 0.045(2) Uani 1 1 d .
H22A H 0.5148 0.9881 0.5484 0.055 Uiso 1 1 calc R
H22B H 0.5969 0.9624 0.5219 0.055 Uiso 1 1 calc R
C23 C 0.5190(5) 0.8775(3) 0.5591(3) 0.044(2) Uani 1 1 d .
H23A H 0.5427 0.8659 0.5288 0.053 Uiso 1 1 calc R
H23B H 0.4560 0.8929 0.5508 0.053 Uiso 1 1 calc R
C24 C 0.5171(4) 0.8259(3) 0.5932(3) 0.042(2) Uani 1 1 d .
H24A H 0.5020 0.8395 0.6250 0.050 Uiso 1 1 calc R
H24B H 0.4670 0.8000 0.5796 0.050 Uiso 1 1 calc R
C25 C 0.9781(5) 0.9696(4) 0.6603(3) 0.052(2) Uani 1 1 d .
H25A H 1.0407 0.9861 0.6619 0.063 Uiso 1 1 calc R
H25B H 0.9397 0.9965 0.6764 0.063 Uiso 1 1 calc R
C26 C 0.9846(5) 0.9126(4) 0.6892(3) 0.057(2) Uani 1 1 d .
H26A H 1.0160 0.8834 0.6715 0.069 Uiso 1 1 calc R
H26B H 1.0210 0.9183 0.7214 0.069 Uiso 1 1 calc R
C27 C 0.8936(6) 0.8422(3) 0.7262(3) 0.047(2) Uani 1 1 d .
H27A H 0.9328 0.8494 0.7574 0.057 Uiso 1 1 calc R
H27B H 0.9204 0.8099 0.7099 0.057 Uiso 1 1 calc R
C28 C 0.7953(5) 0.8275(3) 0.7358(3) 0.0407(19) Uani 1 1 d .
H28A H 0.7967 0.7975 0.7609 0.049 Uiso 1 1 calc R
H28B H 0.7646 0.8615 0.7472 0.049 Uiso 1 1 calc R
C29 C 0.6495(5) 0.7908(3) 0.6945(3) 0.0426(19) Uani 1 1 d .
H29A H 0.6119 0.8252 0.6981 0.051 Uiso 1 1 calc R
H29B H 0.6481 0.7666 0.7235 0.051 Uiso 1 1 calc R
C30 C 0.6103(6) 0.7576(3) 0.6480(3) 0.047(2) Uani 1 1 d .
H30A H 0.6488 0.7234 0.6451 0.056 Uiso 1 1 calc R
H30B H 0.5472 0.7445 0.6517 0.056 Uiso 1 1 calc R
C31 C 1.0070(5) 0.9398(4) 0.5748(3) 0.052(2) Uani 1 1 d .
H31A H 1.0425 0.9092 0.5932 0.062 Uiso 1 1 calc R
H31B H 1.0509 0.9702 0.5686 0.062 Uiso 1 1 calc R
C32 C 0.9610(5) 0.9148(3) 0.5242(3) 0.052(2) Uani 1 1 d .
H32A H 0.9291 0.9459 0.5047 0.062 Uiso 1 1 calc R
H32B H 1.0099 0.8998 0.5061 0.062 Uiso 1 1 calc R
C33 C 0.9365(5) 0.8209(3) 0.5536(3) 0.049(2) Uani 1 1 d .
H33A H 0.9455 0.8268 0.5891 0.059 Uiso 1 1 calc R
H33B H 0.9974 0.8138 0.5427 0.059 Uiso 1 1 calc R
C34 C 0.8703(5) 0.7676(3) 0.5403(3) 0.0421(19) Uani 1 1 d .
H34A H 0.8699 0.7575 0.5057 0.050 Uiso 1 1 calc R
H34B H 0.8929 0.7343 0.5602 0.050 Uiso 1 1 calc R
C35 C 0.7177(5) 0.7340(3) 0.5545(3) 0.044(2) Uani 1 1 d .
H35A H 0.7394 0.7129 0.5847 0.053 Uiso 1 1 calc R
H35B H 0.7199 0.7079 0.5267 0.053 Uiso 1 1 calc R
C36 C 0.6159(5) 0.7553(3) 0.5559(3) 0.044(2) Uani 1 1 d .
H36A H 0.5961 0.7779 0.5264 0.053 Uiso 1 1 calc R
H36B H 0.5744 0.7220 0.5559 0.053 Uiso 1 1 calc R
C37 C 0.7057(6) 0.9811(3) 0.4093(3) 0.047(2) Uani 1 1 d .
H37A H 0.7736 0.9804 0.4171 0.056 Uiso 1 1 calc R
H37B H 0.6790 0.9814 0.4403 0.056 Uiso 1 1 calc R
C38 C 0.6765(5) 1.0368(3) 0.3806(3) 0.043(2) Uani 1 1 d .
H38A H 0.6086 1.0390 0.3735 0.051 Uiso 1 1 calc R
H38B H 0.6987 1.0706 0.3998 0.051 Uiso 1 1 calc R
C39 C 0.7256(5) 1.0915(3) 0.3120(3) 0.045(2) Uani 1 1 d .
H39A H 0.7657 1.1163 0.3345 0.054 Uiso 1 1 calc R
H39B H 0.6635 1.1090 0.3065 0.054 Uiso 1 1 calc R
C40 C 0.7651(5) 1.0868(3) 0.2638(4) 0.057(3) Uani 1 1 d .
H40A H 0.7719 1.1255 0.2507 0.068 Uiso 1 1 calc R
H40B H 0.8272 1.0695 0.2698 0.068 Uiso 1 1 calc R
C41 C 0.7359(5) 1.0570(3) 0.1768(3) 0.050(2) Uani 1 1 d .
H41A H 0.8034 1.0515 0.1789 0.060 Uiso 1 1 calc R
H41B H 0.7216 1.0957 0.1640 0.060 Uiso 1 1 calc R
C42 C 0.6873(5) 1.0131(3) 0.1414(3) 0.049(2) Uani 1 1 d .
H42A H 0.6199 1.0192 0.1391 0.059 Uiso 1 1 calc R
H42B H 0.7058 1.0198 0.1088 0.059 Uiso 1 1 calc R
C43 C 0.5719(5) 0.9171(3) 0.3854(3) 0.0404(19) Uani 1 1 d .
H43A H 0.5384 0.9537 0.3805 0.048 Uiso 1 1 calc R
H43B H 0.5660 0.9039 0.4187 0.048 Uiso 1 1 calc R
C44 C 0.5248(5) 0.8730(3) 0.3487(3) 0.0411(19) Uani 1 1 d .
H44A H 0.5587 0.8365 0.3527 0.049 Uiso 1 1 calc R
H44B H 0.4610 0.8662 0.3557 0.049 Uiso 1 1 calc R
C45 C 0.4757(5) 0.8524(3) 0.2616(3) 0.042(2) Uani 1 1 d .
H45A H 0.4145 0.8425 0.2709 0.051 Uiso 1 1 calc R
H45B H 0.5125 0.8170 0.2620 0.051 Uiso 1 1 calc R
C46 C 0.4630(4) 0.8771(3) 0.2096(3) 0.0374(19) Uani 1 1 d .
H46A H 0.4276 0.8501 0.1872 0.045 Uiso 1 1 calc R
H46B H 0.4282 0.9133 0.2090 0.045 Uiso 1 1 calc R
C47 C 0.5451(5) 0.9101(3) 0.1432(3) 0.043(2) Uani 1 1 d .
H47A H 0.5175 0.9486 0.1424 0.051 Uiso 1 1 calc R
H47B H 0.5039 0.8851 0.1215 0.051 Uiso 1 1 calc R
C48 C 0.6424(6) 0.9129(3) 0.1253(3) 0.048(2) Uani 1 1 d .
H48A H 0.6692 0.8741 0.1262 0.058 Uiso 1 1 calc R
H48B H 0.6352 0.9260 0.0912 0.058 Uiso 1 1 calc R
C49 C 0.7324(5) 0.8792(3) 0.4022(3) 0.049(2) Uani 1 1 d .
H49A H 0.6997 0.8431 0.3933 0.058 Uiso 1 1 calc R
H49B H 0.7400 0.8823 0.4381 0.058 Uiso 1 1 calc R
C50 C 0.8284(5) 0.8769(3) 0.3852(3) 0.047(2) Uani 1 1 d .
H50A H 0.8602 0.9137 0.3919 0.056 Uiso 1 1 calc R
H50B H 0.8658 0.8469 0.4032 0.056 Uiso 1 1 calc R
C51 C 0.9102(5) 0.8582(3) 0.3127(3) 0.046(2) Uani 1 1 d .
H51A H 0.9456 0.8270 0.3303 0.056 Uiso 1 1 calc R
H51B H 0.9460 0.8938 0.3188 0.056 Uiso 1 1 calc R
C52 C 0.8969(5) 0.8451(3) 0.2577(3) 0.047(2) Uani 1 1 d .
H52A H 0.9574 0.8361 0.2471 0.056 Uiso 1 1 calc R
H52B H 0.8568 0.8113 0.2515 0.056 Uiso 1 1 calc R
C53 C 0.8471(6) 0.8841(4) 0.1763(3) 0.053(2) Uani 1 1 d .
H53A H 0.8053 0.8516 0.1673 0.064 Uiso 1 1 calc R
H53B H 0.9084 0.8746 0.1669 0.064 Uiso 1 1 calc R
C54 C 0.8088(5) 0.9384(4) 0.1485(3) 0.055(2) Uani 1 1 d .
H54A H 0.8484 0.9713 0.1596 0.066 Uiso 1 1 calc R
H54B H 0.8123 0.9331 0.1134 0.066 Uiso 1 1 calc R
C55 C 0.9470(12) 0.5521(6) 0.5091(5) 0.119(5) Uani 1 1 d .
C56 C 1.0341(9) 0.5487(6) 0.4893(4) 0.087(4) Uani 1 1 d .
H56A H 1.0570 0.5855 0.4836 0.104 Uiso 1 1 calc R
C57 C 1.0956(10) 0.5055(5) 0.4757(4) 0.098(4) Uani 1 1 d .
H57A H 1.1500 0.5106 0.4609 0.118 Uiso 1 1 calc R
C58 C 0.8917(18) 0.6030(11) 0.5180(9) 0.108(9) Uani 0.50 1 d P
H58A H 0.9220 0.6372 0.5074 0.161 Uiso 0.50 1 calc PR
H58B H 0.8865 0.6059 0.5527 0.161 Uiso 0.50 1 calc PR
H58C H 0.8301 0.5996 0.4998 0.161 Uiso 0.50 1 calc PR
C59 C 0.1477(5) 0.7375(3) 0.1578(3) 0.044(2) Uani 1 1 d .
H59A H 0.1473 0.7148 0.1278 0.053 Uiso 1 1 calc R
H59B H 0.1548 0.7107 0.1855 0.053 Uiso 1 1 calc R
C60 C 0.2333(6) 0.7781(3) 0.1625(3) 0.052(2) Uani 1 1 d .
H60A H 0.2274 0.8036 0.1340 0.062 Uiso 1 1 calc R
H60B H 0.2315 0.8022 0.1916 0.062 Uiso 1 1 calc R

loop_
_atom_site_aniso_label
_atom_site_aniso_U_11
_atom_site_aniso_U_22
_atom_site_aniso_U_33
_atom_site_aniso_U_23
_atom_site_aniso_U_13
_atom_site_aniso_U_12
Sn1 0.0236(2) 0.0258(2) 0.0310(3) 0.0026(2) -0.0025(2) 0.00118(19)
Sn2 0.0255(2) 0.0283(2) 0.0326(3) 0.0012(2) 0.0059(2) -0.00044(19)
Sn3 0.0296(2) 0.0253(2) 0.0314(3) -0.0072(2) -0.0001(2) -0.00053(19)
Nb1 0.0223(3) 0.0183(3) 0.0266(4) -0.0001(2) 0.0000(3) -0.0001(2)
As1 0.0231(3) 0.0256(3) 0.0329(4) -0.0005(3) 0.0006(3) -0.0061(3)
As2 0.0271(3) 0.0179(3) 0.0330(4) 0.0010(3) 0.0019(3) -0.0003(3)
As3 0.0240(3) 0.0274(4) 0.0337(4) -0.0029(3) -0.0001(3) 0.0053(3)
As4 0.0260(4) 0.0351(4) 0.0318(4) -0.0020(3) 0.0038(3) 0.0037(3)
As5 0.0252(4) 0.0387(4) 0.0311(4) -0.0012(3) -0.0023(3) -0.0044(3)
As6 0.0570(5) 0.0213(3) 0.0360(5) 0.0052(3) 0.0031(4) 0.0018(3)
K1 0.0299(7) 0.0192(7) 0.0324(9) 0.0018(6) 0.0001(7) 0.0010(6)
K2 0.0233(7) 0.0267(7) 0.0310(9) -0.0014(6) 0.0032(7) 0.0011(6)
K3 0.0249(7) 0.0214(7) 0.0450(10) 0.0044(7) 0.0048(7) 0.0010(6)
N1 0.025(3) 0.028(3) 0.028(3) 0.001(2) 0.005(3) 0.002(2)
N2 0.046(4) 0.031(3) 0.048(4) -0.008(3) -0.010(3) 0.018(3)
N3 0.034(3) 0.045(4) 0.056(5) 0.002(3) 0.017(3) -0.011(3)
N4 0.035(3) 0.029(3) 0.041(4) -0.012(3) 0.003(3) -0.008(3)
N5 0.033(3) 0.021(3) 0.042(4) -0.001(3) 0.006(3) 0.005(2)
N6 0.029(3) 0.035(3) 0.053(5) 0.015(3) 0.011(3) 0.010(3)
N7 0.038(4) 0.060(5) 0.133(8) -0.017(5) 0.027(5) -0.025(4)
N8 0.043(4) 0.082(6) 0.104(7) -0.020(5) -0.014(5) 0.019(4)
O1 0.044(3) 0.036(3) 0.039(3) 0.015(2) 0.003(3) -0.001(2)
O2 0.054(3) 0.021(2) 0.047(3) 0.008(2) -0.001(3) 0.002(2)
O3 0.022(2) 0.023(2) 0.038(3) -0.009(2) -0.005(2) 0.0045(18)
O4 0.034(3) 0.024(2) 0.033(3) -0.004(2) -0.001(2) 0.004(2)
O5 0.027(2) 0.017(2) 0.049(3) -0.002(2) 0.001(2) -0.0034(19)
O6 0.024(2) 0.033(3) 0.047(3) -0.008(2) -0.006(2) 0.004(2)
O7 0.044(3) 0.027(3) 0.063(4) 0.005(3) 0.025(3) 0.007(2)
O8 0.029(2) 0.041(3) 0.030(3) -0.004(2) -0.003(2) 0.000(2)
O9 0.022(2) 0.050(3) 0.042(3) 0.006(3) -0.007(2) -0.001(2)
O10 0.040(3) 0.036(3) 0.031(3) -0.003(2) -0.001(2) -0.004(2)
O11 0.048(3) 0.038(3) 0.063(4) 0.001(3) 0.020(3) 0.003(3)
O12 0.039(3) 0.034(3) 0.056(4) 0.001(3) 0.021(3) 0.003(2)
O13 0.052(3) 0.017(2) 0.063(4) 0.002(2) 0.004(3) -0.006(2)
O14 0.026(2) 0.027(3) 0.061(4) 0.012(2) -0.001(3) -0.011(2)
O15 0.030(2) 0.028(2) 0.043(3) 0.001(2) 0.004(2) -0.010(2)
O16 0.026(2) 0.034(3) 0.041(3) 0.002(2) 0.003(2) 0.001(2)
O17 0.030(3) 0.033(3) 0.055(4) -0.006(3) 0.002(3) 0.009(2)
O18 0.031(3) 0.032(3) 0.054(4) -0.002(2) 0.004(3) 0.008(2)
C1 0.037(4) 0.049(5) 0.047(5) 0.005(4) 0.023(4) 0.004(4)
C2 0.060(5) 0.045(5) 0.055(6) 0.007(4) 0.025(5) -0.002(4)
C3 0.040(4) 0.051(5) 0.049(6) 0.021(4) 0.007(4) 0.002(4)
C4 0.046(5) 0.036(4) 0.060(6) 0.028(4) -0.013(4) -0.020(4)
C5 0.070(6) 0.026(4) 0.050(6) 0.007(4) -0.021(5) 0.009(4)
C6 0.065(6) 0.035(4) 0.052(6) -0.004(4) -0.021(5) 0.035(4)
C7 0.027(3) 0.029(4) 0.040(5) -0.001(3) 0.006(3) 0.002(3)
C8 0.015(3) 0.037(4) 0.039(5) -0.003(3) 0.000(3) 0.008(3)
C9 0.030(4) 0.041(4) 0.048(5) -0.007(4) -0.007(4) 0.006(3)
C10 0.040(4) 0.035(4) 0.032(4) -0.010(3) -0.003(4) 0.002(3)
C11 0.041(4) 0.038(4) 0.039(5) -0.014(4) -0.006(4) 0.009(3)
C12 0.054(5) 0.035(4) 0.046(5) -0.015(4) -0.022(4) 0.023(4)
C13 0.039(4) 0.024(3) 0.044(5) -0.003(3) 0.007(4) 0.008(3)
C14 0.044(4) 0.022(3) 0.041(5) -0.006(3) -0.006(4) -0.003(3)
C15 0.036(4) 0.036(4) 0.044(5) -0.004(4) -0.008(4) -0.013(3)
C16 0.021(3) 0.050(5) 0.057(6) -0.009(4) -0.012(4) -0.011(3)
C17 0.032(4) 0.056(5) 0.046(5) -0.002(4) -0.006(4) 0.010(4)
C18 0.037(4) 0.056(5) 0.040(5) -0.011(4) -0.010(4) 0.026(4)
C19 0.049(5) 0.039(4) 0.060(6) -0.005(4) 0.023(5) -0.017(4)
C20 0.075(6) 0.029(4) 0.048(6) 0.006(4) 0.026(5) 0.002(4)
C21 0.059(5) 0.025(4) 0.047(5) 0.014(4) 0.017(4) 0.013(4)
C22 0.045(5) 0.058(5) 0.033(5) 0.012(4) 0.008(4) 0.029(4)
C23 0.028(4) 0.056(5) 0.045(5) -0.011(4) -0.007(4) 0.008(4)
C24 0.018(3) 0.056(5) 0.051(5) -0.016(4) 0.004(4) -0.002(3)
C25 0.027(4) 0.062(6) 0.067(7) -0.003(5) 0.001(4) -0.019(4)
C26 0.025(4) 0.083(7) 0.060(6) -0.002(5) -0.013(4) -0.011(4)
C27 0.054(5) 0.041(4) 0.042(5) 0.008(4) -0.017(4) 0.008(4)
C28 0.051(5) 0.030(4) 0.038(5) 0.005(3) -0.005(4) 0.006(4)
C29 0.052(5) 0.037(4) 0.041(5) 0.000(4) 0.014(4) -0.011(4)
C30 0.065(5) 0.036(4) 0.040(5) -0.006(4) 0.008(4) -0.016(4)
C31 0.033(4) 0.054(5) 0.071(7) -0.005(5) 0.018(5) -0.015(4)
C32 0.036(4) 0.044(5) 0.082(7) -0.007(5) 0.034(5) -0.001(4)
C33 0.035(4) 0.051(5) 0.066(6) 0.014(4) 0.024(4) 0.004(4)
C34 0.052(5) 0.039(4) 0.037(5) -0.003(4) 0.011(4) 0.007(4)
C35 0.048(5) 0.035(4) 0.047(5) -0.013(4) -0.001(4) 0.003(4)
C36 0.047(5) 0.036(4) 0.048(5) -0.010(4) -0.003(4) -0.008(4)
C37 0.047(5) 0.036(4) 0.054(6) 0.005(4) -0.006(4) -0.002(4)
C38 0.047(5) 0.031(4) 0.049(5) -0.009(4) -0.002(4) -0.003(3)
C39 0.039(4) 0.019(3) 0.070(6) 0.001(4) -0.018(4) -0.006(3)
C40 0.033(4) 0.035(4) 0.094(8) 0.028(5) -0.022(5) -0.015(4)
C41 0.035(4) 0.044(5) 0.071(7) 0.027(5) 0.005(4) -0.004(4)
C42 0.034(4) 0.048(5) 0.066(6) 0.026(4) 0.012(4) 0.000(4)
C43 0.045(4) 0.036(4) 0.044(5) 0.007(4) 0.022(4) 0.009(4)
C44 0.045(4) 0.031(4) 0.052(5) 0.003(4) 0.020(4) -0.011(3)
C45 0.034(4) 0.028(4) 0.066(6) -0.008(4) 0.013(4) -0.009(3)
C46 0.022(3) 0.033(4) 0.057(6) -0.008(4) 0.002(4) 0.000(3)
C47 0.040(4) 0.027(4) 0.057(6) 0.003(4) -0.008(4) 0.010(3)
C48 0.062(5) 0.045(5) 0.040(5) 0.006(4) 0.018(4) 0.014(4)
C49 0.051(5) 0.037(4) 0.057(6) 0.004(4) 0.004(4) 0.013(4)
C50 0.042(5) 0.040(4) 0.057(6) -0.004(4) 0.000(4) 0.007(4)
C51 0.028(4) 0.032(4) 0.078(7) -0.006(4) 0.004(4) 0.009(3)
C52 0.035(4) 0.037(4) 0.069(6) -0.004(4) 0.009(4) 0.011(4)
C53 0.046(5) 0.052(5) 0.067(7) 0.004(5) 0.031(5) 0.021(4)
C54 0.038(4) 0.066(6) 0.066(6) 0.020(5) 0.028(5) 0.022(4)
C55 0.139(14) 0.110(12) 0.095(11) 0.019(9) -0.031(10) -0.015(11)
C56 0.081(8) 0.109(10) 0.065(8) 0.010(7) -0.011(7) 0.007(8)
C57 0.127(11) 0.075(8) 0.076(9) -0.010(7) -0.052(8) -0.032(8)
C58 0.13(2) 0.12(2) 0.084(19) 0.011(16) 0.044(17) 0.047(18)
C59 0.050(5) 0.036(4) 0.046(5) 0.000(4) 0.006(4) 0.007(4)
C60 0.067(6) 0.034(4) 0.051(6) 0.012(4) -0.009(5) -0.009(4)

loop_
_atom_type_symbol
_atom_type_description
_atom_type_scat_dispersion_real
_atom_type_scat_dispersion_imag
_atom_type_scat_source
C C 0.0033 0.0016 'International Tables Vol C Tables 4.2.6.8 and 6.1.1.4'
H H 0.0000 0.0000 'International Tables Vol C Tables 4.2.6.8 and 6.1.1.4'
N N 0.0061 0.0033 'International Tables Vol C Tables 4.2.6.8 and 6.1.1.4'
O O 0.0106 0.0060 'International Tables Vol C Tables 4.2.6.8 and 6.1.1.4'
K K 0.2009 0.2494 'International Tables Vol C Tables 4.2.6.8 and 6.1.1.4'
As As 0.0499 2.0058 'International Tables Vol C Tables 4.2.6.8 and 6.1.1.4'
Nb Nb -2.0727 0.6215 'International Tables Vol C Tables 4.2.6.8 and 6.1.1.4'
Sn Sn -0.6537 1.4246 'International Tables Vol C Tables 4.2.6.8 and 6.1.1.4'

loop_
_geom_angle_atom_site_label_1
_geom_angle_atom_site_label_2
_geom_angle_atom_site_label_3
_geom_angle
_geom_angle_site_symmetry_1
_geom_angle_site_symmetry_3
As1 Sn1 As2 95.69(3) . .
As1 Sn1 Sn2 100.25(3) . .
As2 Sn1 Sn2 55.58(3) . .
As1 Sn1 Sn3 55.69(2) . .
As2 Sn1 Sn3 99.66(3) . .
Sn2 Sn1 Sn3 59.648(15) . .
As1 Sn1 Nb1 49.63(2) . .
As2 Sn1 Nb1 49.04(2) . .
Sn2 Sn1 Nb1 61.44(3) . .
Sn3 Sn1 Nb1 61.333(18) . .
As3 Sn2 As2 95.66(3) . .
As3 Sn2 Sn3 55.58(3) . .
As2 Sn2 Sn3 99.91(3) . .
As3 Sn2 Sn1 100.47(3) . .
As2 Sn2 Sn1 55.22(3) . .
Sn3 Sn2 Sn1 60.327(16) . .
As3 Sn2 Nb1 49.50(2) . .
As2 Sn2 Nb1 49.06(2) . .
Sn3 Sn2 Nb1 61.622(19) . .
Sn1 Sn2 Nb1 61.65(3) . .
As3 Sn3 As1 96.42(3) . .
As3 Sn3 Sn2 55.04(2) . .
As1 Sn3 Sn2 99.96(2) . .
As3 Sn3 Sn1 99.84(2) . .
As1 Sn3 Sn1 54.909(19) . .
Sn2 Sn3 Sn1 60.02(2) . .
As3 Sn3 Nb1 49.41(2) . .
As1 Sn3 Nb1 49.59(2) . .
Sn2 Sn3 Nb1 61.64(2) . .
Sn1 Sn3 Nb1 61.56(2) . .
As2 Nb1 As3 105.35(3) . .
As2 Nb1 As1 105.04(3) . .
As3 Nb1 As1 106.20(3) . .
As2 Nb1 As6 144.16(3) . .
As3 Nb1 As6 93.94(3) . .
As1 Nb1 As6 97.91(4) . .
As2 Nb1 As4 98.18(3) . .
As3 Nb1 As4 141.44(4) . .
As1 Nb1 As4 96.38(3) . .
As6 Nb1 As4 51.54(3) . .
As2 Nb1 As5 96.05(3) . .
As3 Nb1 As5 95.07(3) . .
As1 Nb1 As5 144.44(4) . .
As6 Nb1 As5 51.61(3) . .
As4 Nb1 As5 51.80(3) . .
As2 Nb1 Sn3 100.43(3) . .
As3 Nb1 Sn3 54.42(3) . .
As1 Nb1 Sn3 54.86(3) . .
As6 Nb1 Sn3 115.32(3) . .
As4 Nb1 Sn3 149.00(3) . .
As5 Nb1 Sn3 148.22(3) . .
As2 Nb1 Sn2 54.80(2) . .
As3 Nb1 Sn2 54.01(3) . .
As1 Nb1 Sn2 100.09(3) . .
As6 Nb1 Sn2 146.58(3) . .
As4 Nb1 Sn2 151.24(3) . .
As5 Nb1 Sn2 115.47(3) . .
Sn3 Nb1 Sn2 56.74(2) . .
As2 Nb1 Sn1 54.42(2) . .
As3 Nb1 Sn1 100.11(3) . .
As1 Nb1 Sn1 54.16(3) . .
As6 Nb1 Sn1 151.27(3) . .
As4 Nb1 Sn1 118.44(3) . .
As5 Nb1 Sn1 149.45(3) . .
Sn3 Nb1 Sn1 57.10(2) . .
Sn2 Nb1 Sn1 56.91(2) . .
Nb1 As1 Sn1 76.21(3) . .
Nb1 As1 Sn3 75.56(3) . .
Sn1 As1 Sn3 69.40(3) . .
Nb1 As2 Sn1 76.53(3) . .
Nb1 As2 Sn2 76.13(3) . .
Sn1 As2 Sn2 69.21(3) . .
Nb1 As3 Sn2 76.50(3) . .
Nb1 As3 Sn3 76.17(3) . .
Sn2 As3 Sn3 69.38(3) . .
As6 As4 As5 59.84(3) . .
As6 As4 Nb1 63.84(3) . .
As5 As4 Nb1 64.15(4) . .
As6 As5 As4 59.66(3) . .
As6 As5 Nb1 63.75(3) . .
As4 As5 Nb1 64.05(4) . .
As4 As6 As5 60.51(3) . .
As4 As6 Nb1 64.62(3) . .
As5 As6 Nb1 64.63(3) . .
O2 K1 O5 111.77(15) . .
O2 K1 O6 98.04(15) . .
O5 K1 O6 59.96(13) . .
O2 K1 O3 138.75(14) . .
O5 K1 O3 103.28(13) . .
O6 K1 O3 118.48(14) . .
O2 K1 O4 99.18(14) . .
O5 K1 O4 145.05(14) . .
O6 K1 O4 101.07(14) . .
O3 K1 O4 57.66(12) . .
O2 K1 O1 59.56(14) . .
O5 K1 O1 96.41(14) . .
O6 K1 O1 140.62(16) . .
O3 K1 O1 96.35(14) . .
O4 K1 O1 113.56(14) . .
O2 K1 N1 117.81(16) . .
O5 K1 N1 61.51(14) . .
O6 K1 N1 119.13(14) . .
O3 K1 N1 61.75(14) . .
O4 K1 N1 117.80(15) . .
O1 K1 N1 60.28(14) . .
O2 K1 N2 64.10(17) . .
O5 K1 N2 119.63(16) . .
O6 K1 N2 61.36(16) . .
O3 K1 N2 115.82(16) . .
O4 K1 N2 59.93(15) . .
O1 K1 N2 121.10(17) . .
N1 K1 N2 177.55(18) . .
O12 K2 O7 131.86(17) . .
O12 K2 O8 105.99(15) . .
O7 K2 O8 62.12(14) . .
O12 K2 O9 118.91(16) . .
O7 K2 O9 100.86(16) . .
O8 K2 O9 127.44(15) . .
O12 K2 O10 87.76(14) . .
O7 K2 O10 138.13(15) . .
O8 K2 O10 98.61(14) . .
O9 K2 O10 59.84(14) . .
O12 K2 O11 57.70(14) . .
O7 K2 O11 89.18(15) . .
O8 K2 O11 124.06(16) . .
O9 K2 O11 103.24(15) . .
O10 K2 O11 129.56(15) . .
O12 K2 N4 61.10(15) . .
O7 K2 N4 123.16(16) . .
O8 K2 N4 61.48(15) . .
O9 K2 N4 118.27(16) . .
O10 K2 N4 58.49(15) . .
O11 K2 N4 116.95(16) . .
O12 K2 N3 115.14(16) . .
O7 K2 N3 60.06(16) . .
O8 K2 N3 121.98(16) . .
O9 K2 N3 61.78(17) . .
O10 K2 N3 121.22(17) . .
O11 K2 N3 59.80(16) . .
N4 K2 N3 176.01(17) . .
O12 K2 C33 47.18(18) . .
O7 K2 C33 112.80(17) . .
O8 K2 C33 142.7(2) . .
O9 K2 C33 89.65(19) . .
O10 K2 C33 104.36(17) . .
O11 K2 C33 25.22(17) . .
N4 K2 C33 107.26(18) . .
N3 K2 C33 68.81(19) . .
O13 K3 O15 99.32(15) . .
O13 K3 O18 117.28(15) . .
O15 K3 O18 137.49(14) . .
O13 K3 O17 93.81(15) . .
O15 K3 O17 96.74(14) . .
O18 K3 O17 61.89(15) . .
O13 K3 O14 61.19(15) . .
O15 K3 O14 123.21(14) . .
O18 K3 O14 94.46(14) . .
O17 K3 O14 134.26(14) . .
O13 K3 O16 141.16(14) . .
O15 K3 O16 61.28(14) . .
O18 K3 O16 96.41(14) . .
O17 K3 O16 120.24(14) . .
O14 K3 O16 99.67(14) . .
O13 K3 N5 57.86(15) . .
O15 K3 N5 61.09(15) . .
O18 K3 N5 120.63(15) . .
O17 K3 N5 59.84(14) . .
O14 K3 N5 118.30(15) . .
O16 K3 N5 121.72(15) . .
O13 K3 N6 120.59(16) . .
O15 K3 N6 118.98(16) . .
O18 K3 N6 60.70(15) . .
O17 K3 N6 121.71(15) . .
O14 K3 N6 60.02(15) . .
O16 K3 N6 58.69(15) . .
N5 K3 N6 178.18(15) . .
C13 N1 C7 111.2(5) . .
C13 N1 C1 108.1(5) . .
C7 N1 C1 110.1(5) . .
C13 N1 K1 109.8(4) . .
C7 N1 K1 107.2(4) . .
C1 N1 K1 110.4(4) . .
C18 N2 C12 108.9(6) . .
C18 N2 C6 112.2(6) . .
C12 N2 C6 110.9(6) . .
C18 N2 K1 108.2(4) . .
C12 N2 K1 111.6(4) . .
C6 N2 K1 105.0(4) . .
C19 N3 C31 109.6(6) . .
C19 N3 C25 110.7(6) . .
C31 N3 C25 111.9(6) . .
C19 N3 K2 108.6(4) . .
C31 N3 K2 110.3(4) . .
C25 N3 K2 105.5(4) . .
C24 N4 C30 109.8(6) . .
C24 N4 C36 109.3(6) . .
C30 N4 C36 113.3(6) . .
C24 N4 K2 106.5(4) . .
C30 N4 K2 112.6(4) . .
C36 N4 K2 105.0(4) . .
C49 N5 C37 108.2(6) . .
C49 N5 C43 111.1(5) . .
C37 N5 C43 109.2(5) . .
C49 N5 K3 109.1(4) . .
C37 N5 K3 112.6(4) . .
C43 N5 K3 106.7(4) . .
C42 N6 C48 109.8(6) . .
C42 N6 C54 109.4(6) . .
C48 N6 C54 110.3(6) . .
C42 N6 K3 108.8(5) . .
C48 N6 K3 111.3(4) . .
C54 N6 K3 107.1(5) . .
C60 N7 H7A 120.0 . .
C60 N7 H7B 120.0 . .
H7A N7 H7B 120.0 . .
C59 N8 H8A 120.0 . .
C59 N8 H8B 120.0 . .
H8A N8 H8B 120.0 . .
C2 O1 C3 109.4(6) . .
C2 O1 K1 118.3(4) . .
C3 O1 K1 111.3(4) . .
C5 O2 C4 112.2(5) . .
C5 O2 K1 116.6(4) . .
C4 O2 K1 119.3(4) . .
C9 O3 C8 111.4(5) . .
C9 O3 K1 116.2(4) . .
C8 O3 K1 119.2(4) . .
C11 O4 C10 108.8(5) . .
C11 O4 K1 119.6(4) . .
C10 O4 K1 119.8(4) . .
C14 O5 C15 111.7(5) . .
C14 O5 K1 118.8(4) . .
C15 O5 K1 116.9(4) . .
C16 O6 C17 110.8(5) . .
C16 O6 K1 115.0(4) . .
C17 O6 K1 119.4(4) . .
C21 O7 C20 112.0(5) . .
C21 O7 K2 114.8(4) . .
C20 O7 K2 116.0(4) . .
C22 O8 C23 109.0(6) . .
C22 O8 K2 108.9(4) . .
C23 O8 K2 111.5(4) . .
C26 O9 C27 111.1(6) . .
C26 O9 K2 114.8(5) . .
C27 O9 K2 112.8(4) . .
C29 O10 C28 111.8(5) . .
C29 O10 K2 115.3(4) . .
C28 O10 K2 113.9(4) . .
C33 O11 C32 113.4(6) . .
C33 O11 K2 91.1(4) . .
C32 O11 K2 119.8(4) . .
C35 O12 C34 114.0(5) . .
C35 O12 K2 122.4(4) . .
C34 O12 K2 114.1(4) . .
C39 O13 C38 112.4(5) . .
C39 O13 K3 117.6(5) . .
C38 O13 K3 121.4(4) . .
C40 O14 C41 113.2(5) . .
C40 O14 K3 107.0(4) . .
C41 O14 K3 118.2(4) . .
C44 O15 C45 113.2(5) . .
C44 O15 K3 117.7(4) . .
C45 O15 K3 112.2(4) . .
C46 O16 C47 111.2(5) . .
C46 O16 K3 114.8(4) . .
C47 O16 K3 119.3(4) . .
C51 O17 C50 112.9(6) . .
C51 O17 K3 112.0(4) . .
C50 O17 K3 116.1(4) . .
C52 O18 C53 113.1(6) . .
C52 O18 K3 112.3(4) . .
C53 O18 K3 117.1(4) . .
N1 C1 C2 113.6(6) . .
N1 C1 H1A 108.8 . .
C2 C1 H1A 108.8 . .
N1 C1 H1B 108.8 . .
C2 C1 H1B 108.8 . .
H1A C1 H1B 107.7 . .
O1 C2 C1 107.6(6) . .
O1 C2 H2A 110.2 . .
C1 C2 H2A 110.2 . .
O1 C2 H2B 110.2 . .
C1 C2 H2B 110.2 . .
H2A C2 H2B 108.5 . .
O1 C3 C4 107.9(7) . .
O1 C3 H3A 110.1 . .
C4 C3 H3A 110.1 . .
O1 C3 H3B 110.1 . .
C4 C3 H3B 110.1 . .
H3A C3 H3B 108.4 . .
O2 C4 C3 110.8(5) . .
O2 C4 H4A 109.5 . .
C3 C4 H4A 109.5 . .
O2 C4 H4B 109.5 . .
C3 C4 H4B 109.5 . .
H4A C4 H4B 108.1 . .
O2 C5 C6 109.8(6) . .
O2 C5 H5A 109.7 . .
C6 C5 H5A 109.7 . .
O2 C5 H5B 109.7 . .
C6 C5 H5B 109.7 . .
H5A C5 H5B 108.2 . .
N2 C6 C5 115.3(6) . .
N2 C6 H6A 108.4 . .
C5 C6 H6A 108.4 . .
N2 C6 H6B 108.4 . .
C5 C6 H6B 108.4 . .
H6A C6 H6B 107.5 . .
N1 C7 C8 116.1(5) . .
N1 C7 H7C 108.3 . .
C8 C7 H7C 108.3 . .
N1 C7 H7D 108.3 . .
C8 C7 H7D 108.3 . .
H7C C7 H7D 107.4 . .
O3 C8 C7 109.0(5) . .
O3 C8 H8C 109.9 . .
C7 C8 H8C 109.9 . .
O3 C8 H8D 109.9 . .
C7 C8 H8D 109.9 . .
H8C C8 H8D 108.3 . .
O3 C9 C10 110.4(5) . .
O3 C9 H9A 109.6 . .
C10 C9 H9A 109.6 . .
O3 C9 H9B 109.6 . .
C10 C9 H9B 109.6 . .
H9A C9 H9B 108.1 . .
O4 C10 C9 107.5(6) . .
O4 C10 H10A 110.2 . .
C9 C10 H10A 110.2 . .
O4 C10 H10B 110.2 . .
C9 C10 H10B 110.2 . .
H10A C10 H10B 108.5 . .
O4 C11 C12 107.4(6) . .
O4 C11 H11A 110.2 . .
C12 C11 H11A 110.2 . .
O4 C11 H11B 110.2 . .
C12 C11 H11B 110.2 . .
H11A C11 H11B 108.5 . .
N2 C12 C11 115.1(6) . .
N2 C12 H12A 108.5 . .
C11 C12 H12A 108.5 . .
N2 C12 H12B 108.5 . .
C11 C12 H12B 108.5 . .
H12A C12 H12B 107.5 . .
N1 C13 C14 113.1(6) . .
N1 C13 H13A 109.0 . .
C14 C13 H13A 109.0 . .
N1 C13 H13B 109.0 . .
C14 C13 H13B 109.0 . .
H13A C13 H13B 107.8 . .
O5 C14 C13 110.7(5) . .
O5 C14 H14A 109.5 . .
C13 C14 H14A 109.5 . .
O5 C14 H14B 109.5 . .
C13 C14 H14B 109.5 . .
H14A C14 H14B 108.1 . .
O5 C15 C16 110.5(6) . .
O5 C15 H15A 109.5 . .
C16 C15 H15A 109.5 . .
O5 C15 H15B 109.5 . .
C16 C15 H15B 109.5 . .
H15A C15 H15B 108.1 . .
O6 C16 C15 109.1(6) . .
O6 C16 H16A 109.9 . .
C15 C16 H16A 109.9 . .
O6 C16 H16B 109.9 . .
C15 C16 H16B 109.9 . .
H16A C16 H16B 108.3 . .
O6 C17 C18 109.2(6) . .
O6 C17 H17A 109.8 . .
C18 C17 H17A 109.8 . .
O6 C17 H17B 109.8 . .
C18 C17 H17B 109.8 . .
H17A C17 H17B 108.3 . .
N2 C18 C17 115.3(7) . .
N2 C18 H18A 108.4 . .
C17 C18 H18A 108.4 . .
N2 C18 H18B 108.4 . .
C17 C18 H18B 108.4 . .
H18A C18 H18B 107.5 . .
N3 C19 C20 113.2(6) . .
N3 C19 H19A 108.9 . .
C20 C19 H19A 108.9 . .
N3 C19 H19B 108.9 . .
C20 C19 H19B 108.9 . .
H19A C19 H19B 107.8 . .
O7 C20 C19 108.3(6) . .
O7 C20 H20A 110.0 . .
C19 C20 H20A 110.0 . .
O7 C20 H20B 110.0 . .
C19 C20 H20B 110.0 . .
H20A C20 H20B 108.4 . .
O7 C21 C22 107.9(6) . .
O7 C21 H21A 110.1 . .
C22 C21 H21A 110.1 . .
O7 C21 H21B 110.1 . .
C22 C21 H21B 110.1 . .
H21A C21 H21B 108.4 . .
O8 C22 C21 109.8(6) . .
O8 C22 H22A 109.7 . .
C21 C22 H22A 109.7 . .
O8 C22 H22B 109.7 . .
C21 C22 H22B 109.7 . .
H22A C22 H22B 108.2 . .
O8 C23 C24 108.0(6) . .
O8 C23 H23A 110.1 . .
C24 C23 H23A 110.1 . .
O8 C23 H23B 110.1 . .
C24 C23 H23B 110.1 . .
H23A C23 H23B 108.4 . .
N4 C24 C23 114.7(6) . .
N4 C24 H24A 108.6 . .
C23 C24 H24A 108.6 . .
N4 C24 H24B 108.6 . .
C23 C24 H24B 108.6 . .
H24A C24 H24B 107.6 . .
C26 C25 N3 114.8(7) . .
C26 C25 H25A 108.6 . .
N3 C25 H25A 108.6 . .
C26 C25 H25B 108.6 . .
N3 C25 H25B 108.6 . .
H25A C25 H25B 107.5 . .
O9 C26 C25 108.9(6) . .
O9 C26 H26A 109.9 . .
C25 C26 H26A 109.9 . .
O9 C26 H26B 109.9 . .
C25 C26 H26B 109.9 . .
H26A C26 H26B 108.3 . .
O9 C27 C28 109.3(6) . .
O9 C27 H27A 109.8 . .
C28 C27 H27A 109.8 . .
O9 C27 H27B 109.8 . .
C28 C27 H27B 109.8 . .
H27A C27 H27B 108.3 . .
O10 C28 C27 107.2(6) . .
O10 C28 H28A 110.3 . .
C27 C28 H28A 110.3 . .
O10 C28 H28B 110.3 . .
C27 C28 H28B 110.3 . .
H28A C28 H28B 108.5 . .
O10 C29 C30 107.6(6) . .
O10 C29 H29A 110.2 . .
C30 C29 H29A 110.2 . .
O10 C29 H29B 110.2 . .
C30 C29 H29B 110.2 . .
H29A C29 H29B 108.5 . .
N4 C30 C29 114.0(6) . .
N4 C30 H30A 108.7 . .
C29 C30 H30A 108.7 . .
N4 C30 H30B 108.7 . .
C29 C30 H30B 108.7 . .
H30A C30 H30B 107.6 . .
N3 C31 C32 113.4(6) . .
N3 C31 H31A 108.9 . .
C32 C31 H31A 108.9 . .
N3 C31 H31B 108.9 . .
C32 C31 H31B 108.9 . .
H31A C31 H31B 107.7 . .
O11 C32 C31 112.4(7) . .
O11 C32 H32A 109.1 . .
C31 C32 H32A 109.1 . .
O11 C32 H32B 109.1 . .
C31 C32 H32B 109.1 . .
H32A C32 H32B 107.9 . .
O11 C33 C34 108.8(7) . .
O11 C33 K2 63.7(4) . .
C34 C33 K2 88.3(4) . .
O11 C33 H33A 109.9 . .
C34 C33 H33A 109.9 . .
K2 C33 H33A 61.7 . .
O11 C33 H33B 109.9 . .
C34 C33 H33B 109.9 . .
K2 C33 H33B 161.6 . .
H33A C33 H33B 108.3 . .
O12 C34 C33 108.8(6) . .
O12 C34 H34A 109.9 . .
C33 C34 H34A 109.9 . .
O12 C34 H34B 109.9 . .
C33 C34 H34B 109.9 . .
H34A C34 H34B 108.3 . .
O12 C35 C36 109.0(6) . .
O12 C35 H35A 109.9 . .
C36 C35 H35A 109.9 . .
O12 C35 H35B 109.9 . .
C36 C35 H35B 109.9 . .
H35A C35 H35B 108.3 . .
N4 C36 C35 112.1(6) . .
N4 C36 H36A 109.2 . .
C35 C36 H36A 109.2 . .
N4 C36 H36B 109.2 . .
C35 C36 H36B 109.2 . .
H36A C36 H36B 107.9 . .
N5 C37 C38 112.7(6) . .
N5 C37 H37A 109.1 . .
C38 C37 H37A 109.1 . .
N5 C37 H37B 109.1 . .
C38 C37 H37B 109.1 . .
H37A C37 H37B 107.8 . .
O13 C38 C37 107.4(6) . .
O13 C38 H38A 110.2 . .
C37 C38 H38A 110.2 . .
O13 C38 H38B 110.2 . .
C37 C38 H38B 110.2 . .
H38A C38 H38B 108.5 . .
O13 C39 C40 110.2(6) . .
O13 C39 H39A 109.6 . .
C40 C39 H39A 109.6 . .
O13 C39 H39B 109.6 . .
C40 C39 H39B 109.6 . .
H39A C39 H39B 108.1 . .
O14 C40 C39 113.4(6) . .
O14 C40 H40A 108.9 . .
C39 C40 H40A 108.9 . .
O14 C40 H40B 108.9 . .
C39 C40 H40B 108.9 . .
H40A C40 H40B 107.7 . .
O14 C41 C42 112.4(6) . .
O14 C41 H41A 109.1 . .
C42 C41 H41A 109.1 . .
O14 C41 H41B 109.1 . .
C42 C41 H41B 109.1 . .
H41A C41 H41B 107.9 . .
N6 C42 C41 113.9(7) . .
N6 C42 H42A 108.8 . .
C41 C42 H42A 108.8 . .
N6 C42 H42B 108.8 . .
C41 C42 H42B 108.8 . .
H42A C42 H42B 107.7 . .
N5 C43 C44 114.5(6) . .
N5 C43 H43A 108.6 . .
C44 C43 H43A 108.6 . .
N5 C43 H43B 108.6 . .
C44 C43 H43B 108.6 . .
H43A C43 H43B 107.6 . .
O15 C44 C43 111.5(5) . .
O15 C44 H44A 109.3 . .
C43 C44 H44A 109.3 . .
O15 C44 H44B 109.3 . .
C43 C44 H44B 109.3 . .
H44A C44 H44B 108.0 . .
O15 C45 C46 112.5(6) . .
O15 C45 H45A 109.1 . .
C46 C45 H45A 109.1 . .
O15 C45 H45B 109.1 . .
C46 C45 H45B 109.1 . .
H45A C45 H45B 107.8 . .
O16 C46 C45 109.4(6) . .
O16 C46 H46A 109.8 . .
C45 C46 H46A 109.8 . .
O16 C46 H46B 109.8 . .
C45 C46 H46B 109.8 . .
H46A C46 H46B 108.2 . .
O16 C47 C48 109.7(6) . .
O16 C47 H47A 109.7 . .
C48 C47 H47A 109.7 . .
O16 C47 H47B 109.7 . .
C48 C47 H47B 109.7 . .
H47A C47 H47B 108.2 . .
N6 C48 C47 112.8(6) . .
N6 C48 H48A 109.0 . .
C47 C48 H48A 109.0 . .
N6 C48 H48B 109.0 . .
C47 C48 H48B 109.0 . .
H48A C48 H48B 107.8 . .
N5 C49 C50 113.7(6) . .
N5 C49 H49A 108.8 . .
C50 C49 H49A 108.8 . .
N5 C49 H49B 108.8 . .
C50 C49 H49B 108.8 . .
H49A C49 H49B 107.7 . .
O17 C50 C49 110.0(6) . .
O17 C50 H50A 109.7 . .
C49 C50 H50A 109.7 . .
O17 C50 H50B 109.7 . .
C49 C50 H50B 109.7 . .
H50A C50 H50B 108.2 . .
O17 C51 C52 110.7(6) . .
O17 C51 H51A 109.5 . .
C52 C51 H51A 109.5 . .
O17 C51 H51B 109.5 . .
C52 C51 H51B 109.5 . .
H51A C51 H51B 108.1 . .
O18 C52 C51 111.5(6) . .
O18 C52 H52A 109.3 . .
C51 C52 H52A 109.3 . .
O18 C52 H52B 109.3 . .
C51 C52 H52B 109.3 . .
H52A C52 H52B 108.0 . .
O18 C53 C54 110.5(7) . .
O18 C53 H53A 109.5 . .
C54 C53 H53A 109.5 . .
O18 C53 H53B 109.5 . .
C54 C53 H53B 109.5 . .
H53A C53 H53B 108.1 . .
N6 C54 C53 113.4(6) . .
N6 C54 H54A 108.9 . .
C53 C54 H54A 108.9 . .
N6 C54 H54B 108.9 . .
C53 C54 H54B 108.9 . .
H54A C54 H54B 107.7 . .
C56 C55 C58 129.2(16) . .
C56 C55 C57 116.8(14) . 3_766
C58 C55 C57 114.1(18) . 3_766
C57 C56 C55 138.3(14) . .
C57 C56 H56A 110.9 . .
C55 C56 H56A 110.9 . .
C56 C57 C55 104.8(13) . 3_766
C56 C57 H57A 127.6 . .
C55 C57 H57A 127.6 3_766 .
C55 C58 H58A 109.5 . .
C55 C58 H58B 109.5 . .
H58A C58 H58B 109.5 . .
C55 C58 H58C 109.5 . .
H58A C58 H58C 109.5 . .
H58B C58 H58C 109.5 . .
N8 C59 C60 114.7(6) . .
N8 C59 H59A 108.6 . .
C60 C59 H59A 108.6 . .
N8 C59 H59B 108.6 . .
C60 C59 H59B 108.6 . .
H59A C59 H59B 107.6 . .
N7 C60 C59 116.0(6) . .
N7 C60 H60A 108.3 . .
C59 C60 H60A 108.3 . .
N7 C60 H60B 108.3 . .
C59 C60 H60B 108.3 . .
H60A C60 H60B 107.4 . .

loop_
_geom_bond_atom_site_label_1
_geom_bond_atom_site_label_2
_geom_bond_distance
_geom_bond_site_symmetry_2
Sn1 As1 2.7490(9) .
Sn1 As2 2.7545(11) .
Sn1 Sn2 3.1354(9) .
Sn1 Sn3 3.1449(8) .
Sn1 Nb1 3.2936(12) .
Sn2 As3 2.7349(9) .
Sn2 As2 2.7665(10) .
Sn2 Sn3 3.1234(8) .
Sn2 Nb1 3.2868(11) .
Sn3 As3 2.7527(12) .
Sn3 As1 2.7751(11) .
Sn3 Nb1 3.2864(9) .
Nb1 As2 2.5576(10) .
Nb1 As3 2.5702(10) .
Nb1 As1 2.5838(11) .
Nb1 As6 2.7699(10) .
Nb1 As4 2.7883(11) .
Nb1 As5 2.7907(13) .
As4 As6 2.4164(11) .
As4 As5 2.4371(11) .
As5 As6 2.4209(11) .
K1 O2 2.784(5) .
K1 O5 2.825(4) .
K1 O6 2.834(5) .
K1 O3 2.891(5) .
K1 O4 2.911(5) .
K1 O1 2.937(5) .
K1 N1 2.940(5) .
K1 N2 2.959(6) .
K2 O12 2.735(5) .
K2 O7 2.773(5) .
K2 O8 2.823(5) .
K2 O9 2.864(5) .
K2 O10 2.916(5) .
K2 O11 2.922(5) .
K2 N4 3.069(6) .
K2 N3 3.090(6) .
K2 C33 3.260(8) .
K3 O13 2.848(5) .
K3 O15 2.851(4) .
K3 O18 2.870(5) .
K3 O17 2.882(5) .
K3 O14 2.883(5) .
K3 O16 2.900(5) .
K3 N5 3.121(6) .
K3 N6 3.126(7) .
N1 C13 1.487(9) .
N1 C7 1.497(9) .
N1 C1 1.501(8) .
N2 C18 1.465(10) .
N2 C12 1.497(9) .
N2 C6 1.522(10) .
N3 C19 1.478(10) .
N3 C31 1.500(9) .
N3 C25 1.529(10) .
N4 C24 1.494(9) .
N4 C30 1.496(9) .
N4 C36 1.519(9) .
N5 C49 1.463(9) .
N5 C37 1.487(9) .
N5 C43 1.507(8) .
N6 C42 1.475(9) .
N6 C48 1.484(10) .
N6 C54 1.511(8) .
N7 C60 1.497(10) .
N7 H7A 0.8600 .
N7 H7B 0.8600 .
N8 C59 1.455(9) .
N8 H8A 0.8600 .
N8 H8B 0.8600 .
O1 C2 1.454(9) .
O1 C3 1.460(9) .
O2 C5 1.447(9) .
O2 C4 1.463(9) .
O3 C9 1.427(8) .
O3 C8 1.451(7) .
O4 C11 1.440(8) .
O4 C10 1.459(8) .
O5 C14 1.426(7) .
O5 C15 1.433(8) .
O6 C16 1.442(8) .
O6 C17 1.444(8) .
O7 C21 1.434(8) .
O7 C20 1.448(9) .
O8 C22 1.446(8) .
O8 C23 1.447(8) .
O9 C26 1.437(8) .
O9 C27 1.451(8) .
O10 C29 1.441(8) .
O10 C28 1.455(9) .
O11 C33 1.389(9) .
O11 C32 1.420(8) .
O12 C35 1.414(8) .
O12 C34 1.442(8) .
O13 C39 1.439(8) .
O13 C38 1.482(9) .
O14 C40 1.455(9) .
O14 C41 1.482(10) .
O15 C44 1.453(9) .
O15 C45 1.462(8) .
O16 C46 1.446(7) .
O16 C47 1.463(9) .
O17 C51 1.461(8) .
O17 C50 1.485(9) .
O18 C52 1.440(9) .
O18 C53 1.454(10) .
C1 C2 1.531(11) .
C1 H1A 0.9700 .
C1 H1B 0.9700 .
C2 H2A 0.9700 .
C2 H2B 0.9700 .
C3 C4 1.490(11) .
C3 H3A 0.9700 .
C3 H3B 0.9700 .
C4 H4A 0.9700 .
C4 H4B 0.9700 .
C5 C6 1.531(12) .
C5 H5A 0.9700 .
C5 H5B 0.9700 .
C6 H6A 0.9700 .
C6 H6B 0.9700 .
C7 C8 1.542(9) .
C7 H7C 0.9700 .
C7 H7D 0.9700 .
C8 H8C 0.9700 .
C8 H8D 0.9700 .
C9 C10 1.515(9) .
C9 H9A 0.9700 .
C9 H9B 0.9700 .
C10 H10A 0.9700 .
C10 H10B 0.9700 .
C11 C12 1.531(10) .
C11 H11A 0.9700 .
C11 H11B 0.9700 .
C12 H12A 0.9700 .
C12 H12B 0.9700 .
C13 C14 1.535(9) .
C13 H13A 0.9700 .
C13 H13B 0.9700 .
C14 H14A 0.9700 .
C14 H14B 0.9700 .
C15 C16 1.502(10) .
C15 H15A 0.9700 .
C15 H15B 0.9700 .
C16 H16A 0.9700 .
C16 H16B 0.9700 .
C17 C18 1.527(10) .
C17 H17A 0.9700 .
C17 H17B 0.9700 .
C18 H18A 0.9700 .
C18 H18B 0.9700 .
C19 C20 1.514(10) .
C19 H19A 0.9700 .
C19 H19B 0.9700 .
C20 H20A 0.9700 .
C20 H20B 0.9700 .
C21 C22 1.501(11) .
C21 H21A 0.9700 .
C21 H21B 0.9700 .
C22 H22A 0.9700 .
C22 H22B 0.9700 .
C23 C24 1.509(11) .
C23 H23A 0.9700 .
C23 H23B 0.9700 .
C24 H24A 0.9700 .
C24 H24B 0.9700 .
C25 C26 1.527(11) .
C25 H25A 0.9700 .
C25 H25B 0.9700 .
C26 H26A 0.9700 .
C26 H26B 0.9700 .
C27 C28 1.503(10) .
C27 H27A 0.9700 .
C27 H27B 0.9700 .
C28 H28A 0.9700 .
C28 H28B 0.9700 .
C29 C30 1.522(10) .
C29 H29A 0.9700 .
C29 H29B 0.9700 .
C30 H30A 0.9700 .
C30 H30B 0.9700 .
C31 C32 1.560(12) .
C31 H31A 0.9700 .
C31 H31B 0.9700 .
C32 H32A 0.9700 .
C32 H32B 0.9700 .
C33 C34 1.565(10) .
C33 H33A 0.9700 .
C33 H33B 0.9700 .
C34 H34A 0.9700 .
C34 H34B 0.9700 .
C35 C36 1.545(10) .
C35 H35A 0.9700 .
C35 H35B 0.9700 .
C36 H36A 0.9700 .
C36 H36B 0.9700 .
C37 C38 1.533(10) .
C37 H37A 0.9700 .
C37 H37B 0.9700 .
C38 H38A 0.9700 .
C38 H38B 0.9700 .
C39 C40 1.497(12) .
C39 H39A 0.9700 .
C39 H39B 0.9700 .
C40 H40A 0.9700 .
C40 H40B 0.9700 .
C41 C42 1.505(11) .
C41 H41A 0.9700 .
C41 H41B 0.9700 .
C42 H42A 0.9700 .
C42 H42B 0.9700 .
C43 C44 1.520(10) .
C43 H43A 0.9700 .
C43 H43B 0.9700 .
C44 H44A 0.9700 .
C44 H44B 0.9700 .
C45 C46 1.515(11) .
C45 H45A 0.9700 .
C45 H45B 0.9700 .
C46 H46A 0.9700 .
C46 H46B 0.9700 .
C47 C48 1.536(10) .
C47 H47A 0.9700 .
C47 H47B 0.9700 .
C48 H48A 0.9700 .
C48 H48B 0.9700 .
C49 C50 1.507(10) .
C49 H49A 0.9700 .
C49 H49B 0.9700 .
C50 H50A 0.9700 .
C50 H50B 0.9700 .
C51 C52 1.515(11) .
C51 H51A 0.9700 .
C51 H51B 0.9700 .
C52 H52A 0.9700 .
C52 H52B 0.9700 .
C53 C54 1.528(11) .
C53 H53A 0.9700 .
C53 H53B 0.9700 .
C54 H54A 0.9700 .
C54 H54B 0.9700 .
C55 C56 1.423(17) .
C55 C58 1.45(2) .
C55 C57 1.538(17) 3_766
C56 C57 1.409(16) .
C56 H56A 0.9300 .
C57 C55 1.537(17) 3_766
C57 H57A 0.9300 .
C58 H58A 0.9600 .
C58 H58B 0.9600 .
C58 H58C 0.9600 .
C59 C60 1.534(10) .
C59 H59A 0.9700 .
C59 H59B 0.9700 .
C60 H60A 0.9700 .
C60 H60B 0.9700 .
